data_1544625
loop_
_publ_author_name
'Nishio-Hamane, D.'
'Minakawa, T.'
'Yamaura, J.-I.'
'Oyama, T.'
'Ohnishi, M.'
'Shimobayashi, N.'

_publ_section_title
;
 Adachiite, a Si-poor member of the tourmaline supergroup from the Kiura
 mine, Oita Prefecture, Japan
;
_journal_name_full 'Journal of Mineralogical and Petrological Sciences'
_journal_page_first 74
_journal_page_last 78
_journal_volume 109
_journal_year 2014
_chemical_formula_sum 'Al7 B3 Ca Fe3 H4 O31 Si5'
_chemical_name_common 'CaFe3Al6(Si5Al)18)(BO3)3(OH)3(OH) adachiite'
_chemical_name_mineral adachiite
_space_group_crystal_system trigonal
_space_group_IT_number 160
_space_group_name_Hall 'R 3 -2"'
_space_group_name_H-M_alt 'R 3 m :H'
_cell_angle_alpha 90
_cell_angle_beta 90
_cell_angle_gamma 120
_cell_formula_units_Z 3
_cell_length_a 15.9290(2)
_cell_length_b 15.9290(2)
_cell_length_c 7.1830(1)
_cell_volume 1578.39(4)
_cod_data_source_file adachiite.cif
_cod_data_source_block adachiite
_cod_depositor_comments
;
 Updating space group information.

 Antanas Vaitkus,
 2018-07-04
;
_cod_original_formula_sum 'Ca Fe3 Al7 Si5 B3 H4 O31'
_cod_database_code 1544625

loop_
_space_group_symop_id
_space_group_symop_operation_xyz
1 'x, y, z'
2 '-y, x-y, z'
3 '-x+y, -x, z'
4 '-y, -x, z'
5 '-x+y, y, z'
6 'x, x-y, z'
7 'x+2/3, y+1/3, z+1/3'
8 '-y+2/3, x-y+1/3, z+1/3'
9 '-x+y+2/3, -x+1/3, z+1/3'
10 '-y+2/3, -x+1/3, z+1/3'
11 '-x+y+2/3, y+1/3, z+1/3'
12 'x+2/3, x-y+1/3, z+1/3'
13 'x+1/3, y+2/3, z+2/3'
14 '-y+1/3, x-y+2/3, z+2/3'
15 '-x+y+1/3, -x+2/3, z+2/3'
16 '-y+1/3, -x+2/3, z+2/3'
17 '-x+y+1/3, y+2/3, z+2/3'
18 'x+1/3, x-y+2/3, z+2/3'

loop_
_atom_site_label
_atom_site_occupancy
_atom_site_fract_x
_atom_site_fract_y
_atom_site_fract_z
_atom_site_adp_type
_atom_site_U_iso_or_equiv
_atom_site_type_symbol
X 1.0 0.000000 0.000000 0.2081(4) Uiso 0.017344 X
Y 1.0 0.12224(5) 0.06112(2) 0.63623(14) Uiso 0.008340 Y
Z 1.0 0.29794(5) 0.26128(5) 0.60922(14) Uiso 0.005978 Z
T 1.0 0.19255(5) 0.19060(5) 0.000000 Uiso 0.005891 T
B 1.0 0.10990(13) 0.2198(4) 0.4491(5) Uiso 0.006989 B
O1 1.0 0.000000 0.000000 0.7832(9) Uiso 0.025111 O
H1 1.0 0.000000 0.000000 0.915(3) Uiso 0.025000 H
O2 1.0 0.06050(10) 0.1210(2) 0.4776(5) Uiso 0.014500 O
O3 1.0 0.2673(2) 0.13366(11) 0.5076(4) Uiso 0.011100 O
H3 1.0 0.272(4) 0.136(2) 0.377(3) Uiso 0.011100 H
O4 1.0 0.09253(11) 0.1851(2) 0.0714(4) Uiso 0.014178 O
O5 1.0 0.1841(2) 0.09203(12) 0.0946(4) Uiso 0.013967 O
O6 1.0 0.19684(13) 0.18670(13) 0.7736(4) Uiso 0.008722 O
O7 1.0 0.28708(12) 0.28653(12) 0.0786(4) Uiso 0.008322 O
O8 1.0 0.20900(13) 0.26973(14) 0.4381(4) Uiso 0.008922 O

loop_
_atom_site_aniso_label
_atom_site_aniso_U_11
_atom_site_aniso_U_22
_atom_site_aniso_U_33
_atom_site_aniso_U_12
_atom_site_aniso_U_13
_atom_site_aniso_U_23
X 0.01430 0.01430 0.02350 0.00720 0.00000 0.00000
Y 0.00800 0.00567 0.01210 0.00398 -0.00360 -0.00178
Z 0.00590 0.00620 0.00580 0.00300 -0.00010 0.00020
T 0.00570 0.00530 0.00650 0.00262 -0.00010 -0.00040
B 0.00720 0.00760 0.00630 0.00380 0.00020 0.00050
O1 0.03070 0.03070 0.01400 0.01540 0.00000 0.00000
H1 0.00000 0.00000 0.00000 0.00000 0.00000 0.00000
O2 0.01760 0.00440 0.01710 0.00220 0.00070 0.00140
O3 0.01890 0.01060 0.00650 0.00940 0.00110 0.00050
H3 0.00000 0.00000 0.00000 0.00000 0.00000 0.00000
O4 0.01180 0.02090 0.01280 0.01040 -0.00150 -0.00310
O5 0.02060 0.01220 0.01190 0.01030 0.00010 0.00000
O6 0.00850 0.00890 0.00670 0.00280 0.00100 0.00090
O7 0.00830 0.00670 0.00790 0.00220 0.00070 -0.00010
O8 0.00630 0.01010 0.01050 0.00420 0.00000 0.00330
